data_1566125
loop_
_publ_author_name
'Saunthwal, Rakesh K.'
'Mortimer, James'
'Orr-Ewing, Andrew'
'Clayden, Jonathan'

_publ_section_title
;
 Enantioselective one-carbon expansion of aromatic rings by simultaneous
 formation and chromoselective irradiation of a transient coloured enolate
;
_journal_name_full 'Chemical Science'
_journal_paper_doi 10.1039/D1SC06684F
_journal_year 2022
_chemical_absolute_configuration ad
_chemical_formula_moiety 'C19 H23 N O S'
_chemical_formula_sum 'C19 H23 N O S'
_chemical_formula_weight 313.44
_space_group_crystal_system orthorhombic
_space_group_IT_number 19
_space_group_name_Hall 'P 2ac 2ab'
_space_group_name_H-M_alt 'P 21 21 21'
_atom_sites_solution_hydrogens mixed
_atom_sites_solution_primary dual
_atom_sites_solution_secondary difmap
_audit_creation_date 2021-05-12
_audit_creation_method
;
Olex2 1.2
(compiled 2018.05.29 svn.r3508 for OlexSys, GUI svn.r5506)
;
_audit_update_record
;
2021-05-12 deposited with the CCDC.	2022-01-25 downloaded from the CCDC.
;
_cell_angle_alpha 90
_cell_angle_beta 90
_cell_angle_gamma 90
_cell_formula_units_Z 4
_cell_length_a 5.84650(10)
_cell_length_b 16.2467(4)
_cell_length_c 17.6742(4)
_cell_measurement_reflns_used 9502
_cell_measurement_temperature 100
_cell_measurement_theta_max 72.53
_cell_measurement_theta_min 3.70
_cell_volume 1678.81(6)
_computing_cell_refinement 'SAINT v8.39.0 (Bruker, 2018)'
_computing_data_collection 'Bruker SC-XRD Suite'
_computing_data_reduction 'SAINT v8.39.0 (Bruker, 2018)'
_computing_molecular_graphics 'Olex2 (Dolomanov et al., 2009)'
_computing_publication_material 'Olex2 (Dolomanov et al., 2009)'
_computing_structure_refinement 'ShelXL (Sheldrick, 2015)'
_computing_structure_solution 'ShelXT (Sheldrick, 2015)'
_diffrn_ambient_temperature 100.0
_diffrn_detector 'Bruker PHOTON III C7'
_diffrn_detector_type CPAD
_diffrn_measured_fraction_theta_full 0.999
_diffrn_measured_fraction_theta_max 0.999
_diffrn_measurement_device 'Bruker D8 Venture dual source kappa CPAD'
_diffrn_measurement_device_type 'Bruker D8 Venture dual source kappa CPAD'
_diffrn_measurement_method '\f and \w-scan'
_diffrn_radiation_monochromator 'focusing mirrors'
_diffrn_radiation_probe x-ray
_diffrn_radiation_type CuK\a
_diffrn_radiation_wavelength 1.54178
_diffrn_reflns_av_R_equivalents 0.0366
_diffrn_reflns_av_unetI/netI 0.0121
_diffrn_reflns_Laue_measured_fraction_full 0.999
_diffrn_reflns_Laue_measured_fraction_max 0.999
_diffrn_reflns_limit_h_max 6
_diffrn_reflns_limit_h_min -7
_diffrn_reflns_limit_k_max 19
_diffrn_reflns_limit_k_min -19
_diffrn_reflns_limit_l_max 20
_diffrn_reflns_limit_l_min -21
_diffrn_reflns_number 53592
_diffrn_reflns_point_group_measured_fraction_full 1.000
_diffrn_reflns_point_group_measured_fraction_max 1.000
_diffrn_reflns_theta_full 67.679
_diffrn_reflns_theta_max 70.060
_diffrn_reflns_theta_min 3.695
_diffrn_source 'microfocus sealed X-ray tube'
_diffrn_source_type 'Incoatec I\uS microsource'
_diffrn_standards_number 0
_exptl_absorpt_coefficient_mu 1.708
_exptl_absorpt_correction_T_max 0.7536
_exptl_absorpt_correction_T_min 0.2842
_exptl_absorpt_correction_type multi-scan
_exptl_absorpt_process_details
'SADABS-2016/2 (Bruker,2016/2) was used for absorption correction. wR2(int) was 0.1511 before and 0.0716 after correction. The Ratio of minimum to maximum transmission is 0.3771. The \l/2 correction factor is Not present.'
_exptl_crystal_colour 'clear colourless'
_exptl_crystal_colour_lustre clear
_exptl_crystal_colour_primary colourless
_exptl_crystal_density_diffrn 1.240
_exptl_crystal_description plate
_exptl_crystal_F_000 672
_exptl_crystal_size_max 0.364
_exptl_crystal_size_mid 0.12
_exptl_crystal_size_min 0.08
_refine_diff_density_max 0.160
_refine_diff_density_min -0.217
_refine_diff_density_rms 0.035
_refine_ls_abs_structure_details
;
 Flack x determined using 1307 quotients [(I+)-(I-)]/[(I+)+(I-)]
 (Parsons, Flack and Wagner, Acta Cryst. B69 (2013) 249-259).
;
_refine_ls_abs_structure_Flack 0.015(6)
_refine_ls_extinction_method none
_refine_ls_goodness_of_fit_ref 1.084
_refine_ls_hydrogen_treatment mixed
_refine_ls_matrix_type full
_refine_ls_number_parameters 227
_refine_ls_number_reflns 3179
_refine_ls_number_restraints 38
_refine_ls_restrained_S_all 1.082
_refine_ls_R_factor_all 0.0243
_refine_ls_R_factor_gt 0.0242
_refine_ls_shift/su_max 0.001
_refine_ls_shift/su_mean 0.000
_refine_ls_structure_factor_coef Fsqd
_refine_ls_weighting_details 'w=1/[\s^2^(Fo^2^)+(0.0302P)^2^+0.5307P] where P=(Fo^2^+2Fc^2^)/3'
_refine_ls_weighting_scheme calc
_refine_ls_wR_factor_gt 0.0624
_refine_ls_wR_factor_ref 0.0624
_reflns_Friedel_coverage 0.708
_reflns_Friedel_fraction_full 1.000
_reflns_Friedel_fraction_max 1.000
_reflns_number_gt 3167
_reflns_number_total 3179
_reflns_threshold_expression 'I > 2\s(I)'
_cod_data_source_file d1sc06684f2.cif
_cod_data_source_block rs_821aa_a
_cod_depositor_comments
;
The following automatic conversions were performed:

data item '_diffrn_radiation_probe' value 'X-ray' was changed to
'x-ray' in accordance with the
/home/data/users/saulius/crontab/automatic-downloads/rss-feeds/RSC/lib/dictionaries/cif_core.dic
dictionary named 'cif_core.dic' version 2.4.2 last updated on
2011-04-26.

Automatic conversion script
Id: cif_fix_values 7556 2019-12-06 15:28:31Z antanas 
;
_cod_database_code 1566125
_shelx_shelxl_version_number 2017/1
_shelx_space_group_comment
;
The symmetry employed for this shelxl refinement is uniquely defined
by the following loop, which should always be used as a source of
symmetry information in preference to the above space-group names.
They are only intended as comments.
;
_shelx_estimated_absorpt_t_max 0.875
_shelx_estimated_absorpt_t_min 0.575
_olex2_refinement_description
;
1. Fixed Uiso
 At 1.2 times of:
  All C(H) groups
 At 1.5 times of:
  All C(H,H,H) groups
2. Restrained distances
 C1-S1 \\sim C1-S1A
 with sigma of 0.01
 S1-C8 \\sim S1A-C8A
 with sigma of 0.01
3. Uiso/Uaniso restraints and constraints
C8 \\sim C8A \\sim S1 \\sim S1A: within 2A with sigma of 0.004 and sigma for
terminal atoms of 0.008
4. Others
 Sof(C8A)=Sof(H8AA)=Sof(H8AB)=Sof(H8AC)=Sof(S1A)=1-FVAR(1)
 Sof(C8)=Sof(H8A)=Sof(H8B)=Sof(H8C)=Sof(S1)=FVAR(1)
5.a Ternary CH refined with riding coordinates:
 C5(H5)
;
_olex2_date_sample_data_collection 2021-05-11
_olex2_date_sample_submission 2021-05-11
_olex2_exptl_crystal_mounting_method 'Oil on glass fibre'
_olex2_submission_special_instructions 'No special instructions were received'

loop_
_space_group_symop_operation_xyz
'x, y, z'
'-x+1/2, -y, z+1/2'
'-x, y+1/2, -z+1/2'
'x+1/2, -y+1/2, -z'

loop_
_atom_site_label
_atom_site_type_symbol
_atom_site_fract_x
_atom_site_fract_y
_atom_site_fract_z
_atom_site_U_iso_or_equiv
_atom_site_adp_type
_atom_site_occupancy
_atom_site_site_symmetry_order
_atom_site_calc_flag
_atom_site_refinement_flags_posn
_atom_site_refinement_flags_adp
_atom_site_refinement_flags_occupancy
_atom_site_disorder_assembly
_atom_site_disorder_group
C1 C 0.6102(3) 0.34166(10) 0.85586(10) 0.0164(4) Uani 1 1 d D . . . .
C2 C 0.5128(3) 0.31999(10) 0.78866(10) 0.0165(3) Uani 1 1 d . . . . .
H2 H 0.354947 0.306092 0.789064 0.020 Uiso 1 1 calc . . . . .
C3 C 0.6311(3) 0.31650(10) 0.71665(9) 0.0149(3) Uani 1 1 d . . . . .
C4 C 0.7987(3) 0.36888(10) 0.69546(10) 0.0157(4) Uani 1 1 d . . . . .
H4 H 0.879754 0.359206 0.649737 0.019 Uiso 1 1 calc . . . . .
C5 C 0.8587(3) 0.44245(11) 0.74344(10) 0.0152(4) Uani 1 1 d . . . . .
H5 H 0.714050 0.471172 0.758089 0.018 Uiso 1 1 calc R . . . .
C6 C 0.9677(3) 0.40713(10) 0.81411(9) 0.0167(3) Uani 1 1 d . . . . .
H6 H 1.126278 0.415982 0.822457 0.020 Uiso 1 1 calc . . . . .
C7 C 0.8490(3) 0.36398(11) 0.86514(10) 0.0178(4) Uani 1 1 d . . . . .
H7 H 0.925170 0.346977 0.909978 0.021 Uiso 1 1 calc . . . . .
C8 C 0.6071(4) 0.38556(15) 1.00860(11) 0.0289(5) Uani 0.9754(15) 1 d D U P A 1
H8A H 0.664046 0.436598 0.985836 0.043 Uiso 0.9754(15) 1 calc . . P A 1
H8B H 0.736549 0.352178 1.025854 0.043 Uiso 0.9754(15) 1 calc . . P A 1
H8C H 0.508559 0.398829 1.051774 0.043 Uiso 0.9754(15) 1 calc . . P A 1
C8A C 0.508(17) 0.355(5) 1.024(3) 0.029(4) Uani 0.0246(15) 1 d D U P A 2
H8AA H 0.543730 0.412431 1.012448 0.044 Uiso 0.0246(15) 1 calc . . P A 2
H8AB H 0.602509 0.336628 1.066901 0.044 Uiso 0.0246(15) 1 calc . . P A 2
H8AC H 0.345771 0.350427 1.038177 0.044 Uiso 0.0246(15) 1 calc . . P A 2
C9 C 0.5480(3) 0.24950(10) 0.66412(9) 0.0162(4) Uani 1 1 d . . . . .
C10 C 0.6773(3) 0.13276(10) 0.58090(10) 0.0163(4) Uani 1 1 d . . . . .
C11 C 0.5567(3) 0.06720(10) 0.62859(10) 0.0199(4) Uani 1 1 d . . . . .
H11A H 0.552799 0.015142 0.600607 0.030 Uiso 1 1 calc . . . . .
H11B H 0.400026 0.085055 0.639524 0.030 Uiso 1 1 calc . . . . .
H11C H 0.639976 0.059421 0.676174 0.030 Uiso 1 1 calc . . . . .
C12 C 0.9138(3) 0.10240(12) 0.55819(12) 0.0238(4) Uani 1 1 d . . . . .
H12A H 1.004491 0.091486 0.603738 0.036 Uiso 1 1 calc . . . . .
H12B H 0.990232 0.144525 0.527585 0.036 Uiso 1 1 calc . . . . .
H12C H 0.899094 0.051650 0.528623 0.036 Uiso 1 1 calc . . . . .
C13 C 0.5393(3) 0.15392(11) 0.51023(10) 0.0201(4) Uani 1 1 d . . . . .
H13A H 0.509179 0.103583 0.481345 0.030 Uiso 1 1 calc . . . . .
H13B H 0.626234 0.192582 0.478849 0.030 Uiso 1 1 calc . . . . .
H13C H 0.393898 0.179180 0.525110 0.030 Uiso 1 1 calc . . . . .
C14 C 1.0167(3) 0.50424(11) 0.70638(9) 0.0153(4) Uani 1 1 d . . . . .
C15 C 1.2167(3) 0.47888(11) 0.66955(10) 0.0179(4) Uani 1 1 d . . . . .
H15 H 1.245882 0.421826 0.662834 0.021 Uiso 1 1 calc . . . . .
C16 C 1.3724(3) 0.53613(12) 0.64283(10) 0.0213(4) Uani 1 1 d . . . . .
H16 H 1.507347 0.518147 0.617866 0.026 Uiso 1 1 calc . . . . .
C17 C 1.3320(3) 0.62009(12) 0.65240(10) 0.0228(4) Uani 1 1 d . . . . .
H17 H 1.439716 0.659378 0.634632 0.027 Uiso 1 1 calc . . . . .
C18 C 1.1330(3) 0.64566(11) 0.68811(10) 0.0212(4) Uani 1 1 d . . . . .
H18 H 1.103818 0.702776 0.694371 0.025 Uiso 1 1 calc . . . . .
C19 C 0.9765(3) 0.58845(11) 0.71474(9) 0.0173(4) Uani 1 1 d . . . . .
H19 H 0.840515 0.606748 0.738897 0.021 Uiso 1 1 calc . . . . .
N1 N 0.7135(3) 0.20797(9) 0.62726(8) 0.0153(3) Uani 1 1 d . . . . .
O1 O 0.3417(2) 0.23592(8) 0.65711(8) 0.0214(3) Uani 1 1 d . . . . .
S1 S 0.44488(9) 0.32858(3) 0.93917(3) 0.02238(14) Uani 0.9754(15) 1 d D U P A 1
S1A S 0.565(4) 0.2913(13) 0.9427(8) 0.030(3) Uani 0.0246(15) 1 d D U P A 2
H1 H 0.844(4) 0.2186(12) 0.6410(11) 0.012(5) Uiso 1 1 d . . . . .

loop_
_atom_site_aniso_label
_atom_site_aniso_U_11
_atom_site_aniso_U_22
_atom_site_aniso_U_33
_atom_site_aniso_U_23
_atom_site_aniso_U_13
_atom_site_aniso_U_12
C1 0.0191(9) 0.0145(8) 0.0158(8) 0.0005(6) 0.0041(7) 0.0024(7)
C2 0.0155(8) 0.0138(8) 0.0202(8) 0.0011(7) 0.0020(7) 0.0007(6)
C3 0.0161(8) 0.0139(8) 0.0147(8) -0.0007(6) -0.0013(7) 0.0025(7)
C4 0.0180(8) 0.0159(8) 0.0131(8) -0.0017(7) 0.0006(7) 0.0013(7)
C5 0.0163(8) 0.0147(8) 0.0148(8) -0.0021(6) 0.0007(7) 0.0010(7)
C6 0.0174(8) 0.0166(8) 0.0159(8) -0.0034(6) -0.0006(7) 0.0008(7)
C7 0.0204(9) 0.0176(8) 0.0152(8) -0.0020(7) -0.0014(7) 0.0031(7)
C8 0.0309(12) 0.0406(12) 0.0153(9) -0.0004(8) 0.0022(9) 0.0025(10)
C8A 0.030(7) 0.035(7) 0.023(7) 0.002(6) 0.003(7) 0.000(7)
C9 0.0184(9) 0.0152(8) 0.0149(8) 0.0019(6) -0.0003(7) -0.0009(7)
C10 0.0172(9) 0.0140(8) 0.0177(9) -0.0043(7) -0.0013(7) -0.0004(7)
C11 0.0234(9) 0.0162(8) 0.0202(8) 0.0008(7) -0.0037(8) -0.0036(8)
C12 0.0183(9) 0.0237(9) 0.0294(9) -0.0108(8) 0.0009(8) 0.0013(7)
C13 0.0223(9) 0.0220(9) 0.0159(8) -0.0014(7) -0.0025(8) -0.0022(8)
C14 0.0166(9) 0.0170(8) 0.0122(7) -0.0013(6) -0.0029(7) -0.0010(7)
C15 0.0186(9) 0.0178(9) 0.0173(9) -0.0015(7) -0.0007(7) 0.0002(7)
C16 0.0177(9) 0.0281(9) 0.0180(9) -0.0008(7) 0.0020(7) -0.0018(8)
C17 0.0249(10) 0.0238(9) 0.0195(9) 0.0016(7) -0.0008(8) -0.0087(8)
C18 0.0282(10) 0.0161(8) 0.0193(9) -0.0004(7) -0.0034(8) -0.0032(7)
C19 0.0196(9) 0.0184(9) 0.0138(8) -0.0026(6) -0.0014(7) 0.0007(7)
N1 0.0141(7) 0.0149(7) 0.0167(7) -0.0047(6) -0.0026(6) -0.0021(6)
O1 0.0154(7) 0.0241(7) 0.0249(7) -0.0057(5) -0.0004(5) -0.0012(5)
S1 0.0222(2) 0.0282(3) 0.0167(2) 0.00191(18) 0.00599(19) -0.0010(2)
S1A 0.031(4) 0.034(4) 0.026(4) 0.001(4) 0.001(4) 0.004(4)

loop_
_atom_type_symbol
_atom_type_description
_atom_type_scat_dispersion_real
_atom_type_scat_dispersion_imag
_atom_type_scat_source
C C 0.0181 0.0091 'International Tables Vol C Tables 4.2.6.8 and 6.1.1.4'
H H 0.0000 0.0000 'International Tables Vol C Tables 4.2.6.8 and 6.1.1.4'
N N 0.0311 0.0180 'International Tables Vol C Tables 4.2.6.8 and 6.1.1.4'
O O 0.0492 0.0322 'International Tables Vol C Tables 4.2.6.8 and 6.1.1.4'
S S 0.3331 0.5567 'International Tables Vol C Tables 4.2.6.8 and 6.1.1.4'

loop_
_geom_angle_atom_site_label_1
_geom_angle_atom_site_label_2
_geom_angle_atom_site_label_3
_geom_angle
_geom_angle_site_symmetry_1
_geom_angle_site_symmetry_3
_geom_angle_publ_flag
C2 C1 C7 124.38(16) . . ?
C2 C1 S1 117.68(14) . . ?
C2 C1 S1A 125.2(7) . . ?
C7 C1 S1 117.39(13) . . ?
C7 C1 S1A 99.4(8) . . ?
C1 C2 H2 117.4 . . ?
C1 C2 C3 125.14(16) . . ?
C3 C2 H2 117.4 . . ?
C2 C3 C9 114.47(15) . . ?
C4 C3 C2 124.40(16) . . ?
C4 C3 C9 121.11(16) . . ?
C3 C4 H4 119.6 . . ?
C3 C4 C5 120.84(16) . . ?
C5 C4 H4 119.6 . . ?
C4 C5 H5 108.6 . . ?
C4 C5 C6 105.15(14) . . ?
C4 C5 C14 115.14(14) . . ?
C6 C5 H5 108.6 . . ?
C14 C5 H5 108.6 . . ?
C14 C5 C6 110.57(15) . . ?
C5 C6 H6 118.8 . . ?
C7 C6 C5 122.47(17) . . ?
C7 C6 H6 118.8 . . ?
C1 C7 H7 118.2 . . ?
C6 C7 C1 123.63(17) . . ?
C6 C7 H7 118.2 . . ?
H8A C8 H8B 109.5 . . ?
H8A C8 H8C 109.5 . . ?
H8B C8 H8C 109.5 . . ?
S1 C8 H8A 109.5 . . ?
S1 C8 H8B 109.5 . . ?
S1 C8 H8C 109.5 . . ?
H8AA C8A H8AB 109.5 . . ?
H8AA C8A H8AC 109.5 . . ?
H8AB C8A H8AC 109.5 . . ?
S1A C8A H8AA 109.5 . . ?
S1A C8A H8AB 109.5 . . ?
S1A C8A H8AC 109.5 . . ?
N1 C9 C3 115.27(16) . . ?
O1 C9 C3 120.35(16) . . ?
O1 C9 N1 124.37(17) . . ?
C12 C10 C11 109.78(15) . . ?
C12 C10 C13 109.73(15) . . ?
C13 C10 C11 111.33(15) . . ?
N1 C10 C11 109.52(14) . . ?
N1 C10 C12 106.40(14) . . ?
N1 C10 C13 109.95(14) . . ?
C10 C11 H11A 109.5 . . ?
C10 C11 H11B 109.5 . . ?
C10 C11 H11C 109.5 . . ?
H11A C11 H11B 109.5 . . ?
H11A C11 H11C 109.5 . . ?
H11B C11 H11C 109.5 . . ?
C10 C12 H12A 109.5 . . ?
C10 C12 H12B 109.5 . . ?
C10 C12 H12C 109.5 . . ?
H12A C12 H12B 109.5 . . ?
H12A C12 H12C 109.5 . . ?
H12B C12 H12C 109.5 . . ?
C10 C13 H13A 109.5 . . ?
C10 C13 H13B 109.5 . . ?
C10 C13 H13C 109.5 . . ?
H13A C13 H13B 109.5 . . ?
H13A C13 H13C 109.5 . . ?
H13B C13 H13C 109.5 . . ?
C15 C14 C5 121.06(16) . . ?
C19 C14 C5 120.10(16) . . ?
C19 C14 C15 118.56(16) . . ?
C14 C15 H15 119.7 . . ?
C16 C15 C14 120.67(17) . . ?
C16 C15 H15 119.7 . . ?
C15 C16 H16 119.9 . . ?
C15 C16 C17 120.29(18) . . ?
C17 C16 H16 119.9 . . ?
C16 C17 H17 120.3 . . ?
C18 C17 C16 119.35(18) . . ?
C18 C17 H17 120.3 . . ?
C17 C18 H18 119.8 . . ?
C19 C18 C17 120.48(17) . . ?
C19 C18 H18 119.8 . . ?
C14 C19 H19 119.7 . . ?
C18 C19 C14 120.65(17) . . ?
C18 C19 H19 119.7 . . ?
C9 N1 C10 125.16(15) . . ?
C9 N1 H1 114.9(14) . . ?
C10 N1 H1 118.0(14) . . ?
C1 S1 C8 102.51(10) . . ?
C1 S1A C8A 117(3) . . ?

loop_
_geom_bond_atom_site_label_1
_geom_bond_atom_site_label_2
_geom_bond_distance
_geom_bond_site_symmetry_2
_geom_bond_publ_flag
C1 C2 1.363(3) . ?
C1 C7 1.452(3) . ?
C1 S1 1.7741(17) . ?
C1 S1A 1.760(12) . ?
C2 H2 0.9500 . ?
C2 C3 1.450(2) . ?
C3 C4 1.351(3) . ?
C3 C9 1.511(2) . ?
C4 H4 0.9500 . ?
C4 C5 1.507(2) . ?
C5 H5 1.0000 . ?
C5 C6 1.515(2) . ?
C5 C14 1.513(2) . ?
C6 H6 0.9500 . ?
C6 C7 1.336(3) . ?
C7 H7 0.9500 . ?
C8 H8A 0.9800 . ?
C8 H8B 0.9800 . ?
C8 H8C 0.9800 . ?
C8 S1 1.806(2) . ?
C8A H8AA 0.9800 . ?
C8A H8AB 0.9800 . ?
C8A H8AC 0.9800 . ?
C8A S1A 1.808(14) . ?
C9 N1 1.348(2) . ?
C9 O1 1.232(2) . ?
C10 C11 1.531(2) . ?
C10 C12 1.522(2) . ?
C10 C13 1.526(2) . ?
C10 N1 1.486(2) . ?
C11 H11A 0.9800 . ?
C11 H11B 0.9800 . ?
C11 H11C 0.9800 . ?
C12 H12A 0.9800 . ?
C12 H12B 0.9800 . ?
C12 H12C 0.9800 . ?
C13 H13A 0.9800 . ?
C13 H13B 0.9800 . ?
C13 H13C 0.9800 . ?
C14 C15 1.400(3) . ?
C14 C19 1.396(2) . ?
C15 H15 0.9500 . ?
C15 C16 1.384(3) . ?
C16 H16 0.9500 . ?
C16 C17 1.395(3) . ?
C17 H17 0.9500 . ?
C17 C18 1.387(3) . ?
C18 H18 0.9500 . ?
C18 C19 1.387(3) . ?
C19 H19 0.9500 . ?
N1 H1 0.82(2) . ?

loop_
_geom_torsion_atom_site_label_1
_geom_torsion_atom_site_label_2
_geom_torsion_atom_site_label_3
_geom_torsion_atom_site_label_4
_geom_torsion
_geom_torsion_site_symmetry_1
_geom_torsion_site_symmetry_2
_geom_torsion_site_symmetry_3
_geom_torsion_site_symmetry_4
_geom_torsion_publ_flag
C1 C2 C3 C4 -35.5(3) . . . . ?
C1 C2 C3 C9 146.01(17) . . . . ?
C2 C1 C7 C6 37.0(3) . . . . ?
C2 C1 S1 C8 -167.16(14) . . . . ?
C2 C1 S1A C8A -134(4) . . . . ?
C2 C3 C4 C5 -6.8(3) . . . . ?
C2 C3 C9 N1 -137.81(16) . . . . ?
C2 C3 C9 O1 42.3(2) . . . . ?
C3 C4 C5 C6 69.1(2) . . . . ?
C3 C4 C5 C14 -168.99(16) . . . . ?
C3 C9 N1 C10 171.38(15) . . . . ?
C4 C3 C9 N1 43.6(2) . . . . ?
C4 C3 C9 O1 -136.26(19) . . . . ?
C4 C5 C6 C7 -68.6(2) . . . . ?
C4 C5 C14 C15 -47.9(2) . . . . ?
C4 C5 C14 C19 138.28(17) . . . . ?
C5 C6 C7 C1 4.5(3) . . . . ?
C5 C14 C15 C16 -173.11(16) . . . . ?
C5 C14 C19 C18 172.98(16) . . . . ?
C6 C5 C14 C15 71.0(2) . . . . ?
C6 C5 C14 C19 -102.74(18) . . . . ?
C7 C1 C2 C3 -0.5(3) . . . . ?
C7 C1 S1 C8 20.99(16) . . . . ?
C7 C1 S1A C8A 81(4) . . . . ?
C9 C3 C4 C5 171.59(16) . . . . ?
C11 C10 N1 C9 -55.1(2) . . . . ?
C12 C10 N1 C9 -173.67(17) . . . . ?
C13 C10 N1 C9 67.6(2) . . . . ?
C14 C5 C6 C7 166.56(16) . . . . ?
C14 C15 C16 C17 0.1(3) . . . . ?
C15 C14 C19 C18 -1.0(3) . . . . ?
C15 C16 C17 C18 -0.8(3) . . . . ?
C16 C17 C18 C19 0.6(3) . . . . ?
C17 C18 C19 C14 0.3(3) . . . . ?
C19 C14 C15 C16 0.8(3) . . . . ?
O1 C9 N1 C10 -8.7(3) . . . . ?
S1 C1 C2 C3 -171.70(13) . . . . ?
S1 C1 C7 C6 -151.70(15) . . . . ?
S1A C1 C2 C3 -136.9(10) . . . . ?
S1A C1 C7 C6 -177.8(8) . . . . ?
